data_7102966
loop_
_publ_author_name
'Ingleson, Michael J'
'Barrio, Jorge Perez'
'Bacsa, John'
'Dickinson, Calum'
'Park, Hyunsoo'
'Rosseinsky, Matthew J'

_publ_section_title
;
 Generation of a solid Br\/onsted acid site in a chiral framework.
;
_journal_issue 11
_journal_name_full 'Chemical communications (Cambridge, England)'
_journal_page_first 1287
_journal_page_last 1289
_journal_paper_doi 10.1039/b718443c
_journal_year 2008
_chemical_absolute_configuration rmad
_chemical_formula_moiety
;
(Cu 2+)2, (C12 H10 N2), (C4 H5 N O4 2-)2
;
_chemical_formula_sum 'C18 H18 Cu2 N4 O8'
_chemical_formula_weight 545.45
_chemical_name_common CuASPbipy
_chemical_name_systematic ?
_space_group_IT_number 18
_symmetry_cell_setting orthorhombic
_symmetry_space_group_name_Hall 'P 2 2ab'
_symmetry_space_group_name_H-M 'P 21 21 2'
_atom_sites_solution_hydrogens geom
_atom_sites_solution_primary direct
_atom_sites_solution_secondary difmap
_audit_creation_method SHELXL-97
_audit_update_record
;
2007-09-27 # Formatted by J.Bacsa
;
_cell_angle_alpha 90.00
_cell_angle_beta 90.00
_cell_angle_gamma 90.00
_cell_formula_units_Z 2
_cell_length_a 21.424(6)
_cell_length_b 6.897(2)
_cell_length_c 7.800(2)
_cell_measurement_reflns_used 1232
_cell_measurement_temperature 110(2)
_cell_measurement_theta_max 26.7
_cell_measurement_theta_min 2.6
_cell_volume 1152.5(6)
_computing_cell_refinement 'SAINT v6.45a (Bruker, 2005)'
_computing_data_collection 'SMART v.5.632 (Bruker, 2005)'
_computing_data_reduction 'SAINT v6.45a (Bruker, 2005)'
_computing_structure_refinement 'SHELXL-97 (Sheldrick, 1997)'
_computing_structure_solution 'SHELXS-97 (Sheldrick, 1990)'
_diffrn_ambient_temperature 110(2)
_diffrn_measured_fraction_theta_full 0.992
_diffrn_measured_fraction_theta_max 0.992
_diffrn_measurement_device_type 'Bruker D8 diffractometer with APEX detector'
_diffrn_measurement_method '\w scans with a narrow frame width'
_diffrn_radiation_monochromator graphite
_diffrn_radiation_source 'fine-focus sealed tube'
_diffrn_radiation_type MoK\a
_diffrn_radiation_wavelength 0.71073
_diffrn_reflns_av_R_equivalents 0.0710
_diffrn_reflns_av_sigmaI/netI 0.1023
_diffrn_reflns_limit_h_max 25
_diffrn_reflns_limit_h_min -25
_diffrn_reflns_limit_k_max 4
_diffrn_reflns_limit_k_min -8
_diffrn_reflns_limit_l_max 9
_diffrn_reflns_limit_l_min -9
_diffrn_reflns_number 5499
_diffrn_reflns_theta_full 25.34
_diffrn_reflns_theta_max 25.34
_diffrn_reflns_theta_min 2.61
_diffrn_standards_decay_% 0.00
_diffrn_standards_number 1229
_exptl_absorpt_coefficient_mu 1.894
_exptl_absorpt_correction_T_max 0.9281
_exptl_absorpt_correction_T_min 0.7642
_exptl_absorpt_correction_type numerical
_exptl_crystal_colour blue
_exptl_crystal_density_diffrn 1.572
_exptl_crystal_density_method 'not measured'
_exptl_crystal_description pincoid
_exptl_crystal_F_000 552
_exptl_crystal_size_max 0.15
_exptl_crystal_size_mid 0.14
_exptl_crystal_size_min 0.04
_refine_diff_density_max 0.956
_refine_diff_density_min -1.025
_refine_diff_density_rms 0.132
_refine_ls_abs_structure_details 'Flack H D (1983), Acta Cryst. A39, 876-881'
_refine_ls_abs_structure_Flack 0.09(5)
_refine_ls_extinction_method none
_refine_ls_goodness_of_fit_ref 1.060
_refine_ls_hydrogen_treatment mixed
_refine_ls_matrix_type full
_refine_ls_number_parameters 175
_refine_ls_number_reflns 2108
_refine_ls_number_restraints 94
_refine_ls_restrained_S_all 1.038
_refine_ls_R_factor_all 0.0832
_refine_ls_R_factor_gt 0.0676
_refine_ls_shift/su_max 0.005
_refine_ls_shift/su_mean 0.002
_refine_ls_structure_factor_coef Fsqd
_refine_ls_weighting_details 'calc w=1/[\s^2^(Fo^2^)+(0.0723P)^2^+0.0000P] where P=(Fo^2^+2Fc^2^)/3'
_refine_ls_weighting_scheme calc
_refine_ls_wR_factor_gt 0.1488
_refine_ls_wR_factor_ref 0.1556
_reflns_number_gt 1706
_reflns_number_total 2108
_reflns_threshold_expression >2sigma(I)
_cod_data_source_file b718443c.txt
_cod_data_source_block Cuaspfi
_cod_original_sg_symbol_H-M P21212
_cod_database_code 7102966

loop_
_symmetry_equiv_pos_as_xyz
'x, y, z'
'-x, -y, z'
'x+1/2, -y+1/2, -z'
'-x+1/2, y+1/2, -z'

loop_
_atom_site_label
_atom_site_type_symbol
_atom_site_fract_x
_atom_site_fract_y
_atom_site_fract_z
_atom_site_U_iso_or_equiv
_atom_site_adp_type
_atom_site_occupancy
_atom_site_symmetry_multiplicity
_atom_site_calc_flag
_atom_site_refinement_flags
_atom_site_disorder_assembly
_atom_site_disorder_group
Cu1 Cu 0.29462(4) 0.51609(12) 0.23184(12) 0.0221(3) Uani 1 1 d . . .
O1 O 0.2545(3) 0.6770(9) 0.0529(7) 0.0273(15) Uani 1 1 d . A .
N1 N 0.2098(3) 0.4010(8) 0.2447(8) 0.0226(13) Uani 1 1 d . A .
H2N H 0.2065 0.2991 0.1691 0.027 Uiso 1 1 calc R . .
H1N H 0.2023 0.3553 0.3535 0.027 Uiso 1 1 calc R . .
O2 O 0.1617(3) 0.8134(10) -0.0048(7) 0.0287(15) Uani 1 1 d . A .
O5 O 0.1644(3) 0.8532(9) 0.5962(7) 0.0248(14) Uani 1 1 d . . .
O6 O 0.2450(3) 0.7551(9) 0.4324(7) 0.0247(15) Uani 1 1 d . A .
C6 C 0.1958(4) 0.6905(12) 0.0728(10) 0.0190(18) Uani 1 1 d . . .
C7 C 0.1648(3) 0.5522(12) 0.2009(9) 0.0209(19) Uani 1 1 d D A .
H7 H 0.1299(19) 0.478(8) 0.150(6) 0.000(15) Uiso 1 1 d D . .
C8 C 0.1392(4) 0.6602(14) 0.3561(10) 0.029(2) Uani 1 1 d U . .
H8A H 0.1170 0.5658 0.4297 0.034 Uiso 1 1 calc R A .
H8B H 0.1080 0.7556 0.3154 0.034 Uiso 1 1 calc R . .
C9 C 0.1880(4) 0.7694(12) 0.4690(11) 0.0200(19) Uani 1 1 d U A .
N1A N 0.3721(6) 0.677(3) 0.1810(19) 0.022(3) Uani 0.50 1 d PD A 1
C1A C 0.4283(6) 0.618(2) 0.124(2) 0.019(3) Uani 0.50 1 d PDU A 1
H1A H 0.4334 0.4848 0.0947 0.023 Uiso 0.50 1 calc PR A 1
C2A C 0.4777(7) 0.7376(19) 0.107(2) 0.025(3) Uani 0.50 1 d PDU A 1
H2A H 0.5158 0.6890 0.0617 0.030 Uiso 0.50 1 calc PR A 1
C3A C 0.4733(6) 0.9361(19) 0.155(2) 0.020(2) Uani 0.50 1 d PDU . 1
C4A C 0.4147(8) 0.999(3) 0.208(5) 0.017(3) Uani 0.50 1 d PDU A 1
H4A H 0.4080 1.1314 0.2356 0.020 Uiso 0.50 1 calc PR A 1
C5A C 0.3663(9) 0.866(3) 0.220(10) 0.0144(18) Uani 0.50 1 d PDU A 1
H5A H 0.3267 0.9113 0.2578 0.017 Uiso 0.50 1 calc PR A 1
N1B N 0.3709(6) 0.687(3) 0.261(2) 0.022(3) Uani 0.50 1 d PD A 2
C1B C 0.4260(6) 0.625(2) 0.320(2) 0.018(2) Uani 0.50 1 d PDU A 2
H1B H 0.4291 0.4942 0.3568 0.022 Uiso 0.50 1 calc PR A 2
C2B C 0.4784(6) 0.7385(19) 0.3292(19) 0.018(2) Uani 0.50 1 d PDU A 2
H2B H 0.5171 0.6875 0.3676 0.022 Uiso 0.50 1 calc PR A 2
C3B C 0.4722(6) 0.9359(17) 0.280(2) 0.020(2) Uani 0.50 1 d PDU . 2
C4B C 0.4135(8) 1.007(3) 0.241(5) 0.017(3) Uani 0.50 1 d PDU A 2
H4B H 0.4069 1.1420 0.2256 0.020 Uiso 0.50 1 calc PR A 2
C5B C 0.3644(9) 0.877(3) 0.225(10) 0.0144(18) Uani 0.50 1 d PDU A 2
H5B H 0.3249 0.9230 0.1874 0.017 Uiso 0.50 1 calc PR A 2

loop_
_atom_site_aniso_label
_atom_site_aniso_U_11
_atom_site_aniso_U_22
_atom_site_aniso_U_33
_atom_site_aniso_U_23
_atom_site_aniso_U_13
_atom_site_aniso_U_12
Cu1 0.0140(4) 0.0162(4) 0.0361(5) 0.0032(5) -0.0043(4) -0.0039(4)
O1 0.020(3) 0.028(4) 0.034(3) 0.005(3) 0.003(3) 0.003(3)
N1 0.019(3) 0.033(3) 0.017(3) 0.000(3) 0.004(3) -0.006(3)
O2 0.017(3) 0.047(4) 0.022(3) 0.006(3) -0.005(2) 0.013(3)
O5 0.014(3) 0.044(4) 0.016(3) -0.001(3) 0.000(2) -0.007(3)
O6 0.015(3) 0.030(4) 0.029(3) -0.009(3) 0.005(2) -0.010(3)
C6 0.011(5) 0.020(4) 0.026(4) -0.008(3) 0.000(3) -0.002(3)
C7 0.006(3) 0.040(5) 0.017(4) -0.002(3) -0.002(3) -0.008(3)
C8 0.015(4) 0.046(6) 0.025(5) -0.005(4) -0.001(3) -0.012(4)
C9 0.014(4) 0.017(4) 0.029(4) 0.001(3) -0.004(3) -0.015(3)
N1A 0.012(4) 0.027(4) 0.027(10) -0.010(9) -0.009(7) -0.005(3)
C1A 0.012(6) 0.017(6) 0.029(7) 0.002(6) -0.001(5) -0.004(5)
C2A 0.026(8) 0.013(6) 0.036(8) 0.002(6) -0.004(6) -0.004(5)
C3A 0.009(4) 0.014(4) 0.037(6) -0.007(5) -0.010(5) 0.000(3)
C4A 0.014(3) 0.013(3) 0.023(10) 0.002(5) -0.005(3) 0.001(3)
C5A 0.008(3) 0.017(4) 0.018(5) -0.002(4) 0.003(3) 0.003(3)
N1B 0.012(4) 0.027(4) 0.027(10) -0.010(9) -0.009(7) -0.005(3)
C1B 0.008(5) 0.014(4) 0.033(5) 0.001(4) -0.006(4) 0.005(4)
C2B 0.008(5) 0.014(4) 0.033(5) 0.001(4) -0.006(4) 0.005(4)
C3B 0.009(4) 0.014(4) 0.037(6) -0.007(5) -0.010(5) 0.000(3)
C4B 0.014(3) 0.013(3) 0.023(10) 0.002(5) -0.005(3) 0.001(3)
C5B 0.008(3) 0.017(4) 0.018(5) -0.002(4) 0.003(3) 0.003(3)

loop_
_atom_type_symbol
_atom_type_description
_atom_type_scat_dispersion_real
_atom_type_scat_dispersion_imag
_atom_type_scat_source
C C 0.0033 0.0016 'International Tables Vol C Tables 4.2.6.8 and 6.1.1.4'
N N 0.0061 0.0033 'International Tables Vol C Tables 4.2.6.8 and 6.1.1.4'
O O 0.0106 0.0060 'International Tables Vol C Tables 4.2.6.8 and 6.1.1.4'
Cu Cu 0.3201 1.2651 'International Tables Vol C Tables 4.2.6.8 and 6.1.1.4'
H H 0.0000 0.0000 'International Tables Vol C Tables 4.2.6.8 and 6.1.1.4'

loop_
_geom_angle_atom_site_label_1
_geom_angle_atom_site_label_2
_geom_angle_atom_site_label_3
_geom_angle
_geom_angle_site_symmetry_1
_geom_angle_site_symmetry_3
_geom_angle_publ_flag
O5 Cu1 O1 178.4(2) 4_546 . ?
O5 Cu1 N1 98.4(2) 4_546 . ?
O1 Cu1 N1 82.1(3) . . ?
O5 Cu1 N1B 84.1(5) 4_546 . ?
O1 Cu1 N1B 95.9(5) . . ?
N1 Cu1 N1B 164.7(5) . . ?
O5 Cu1 N1A 94.6(5) 4_546 . ?
O1 Cu1 N1A 84.9(5) . . ?
N1 Cu1 N1A 166.9(5) . . ?
N1B Cu1 N1A 17.7(5) . . ?
O5 Cu1 O6 98.0(2) 4_546 . ?
O1 Cu1 O6 83.5(2) . . ?
N1 Cu1 O6 81.0(2) . . ?
N1B Cu1 O6 83.7(5) . . ?
N1A Cu1 O6 96.2(4) . . ?
C6 O1 Cu1 112.6(5) . . ?
C7 N1 Cu1 107.9(4) . . ?
C7 N1 H2N 110.1 . . ?
Cu1 N1 H2N 110.1 . . ?
C7 N1 H1N 110.1 . . ?
Cu1 N1 H1N 110.1 . . ?
H2N N1 H1N 108.4 . . ?
C9 O5 Cu1 128.7(5) . 4_556 ?
C9 O6 Cu1 127.2(5) . . ?
O1 C6 O2 124.0(8) . . ?
O1 C6 C7 117.6(7) . . ?
O2 C6 C7 118.3(7) . . ?
N1 C7 C8 113.6(6) . . ?
N1 C7 C6 108.0(6) . . ?
C8 C7 C6 111.7(7) . . ?
N1 C7 H7 103(4) . . ?
C8 C7 H7 107(3) . . ?
C6 C7 H7 113(3) . . ?
C7 C8 C9 116.3(7) . . ?
C7 C8 H8A 108.2 . . ?
C9 C8 H8A 108.2 . . ?
C7 C8 H8B 108.2 . . ?
C9 C8 H8B 108.2 . . ?
H8A C8 H8B 107.4 . . ?
O5 C9 O6 127.4(7) . . ?
O5 C9 C8 113.4(7) . . ?
O6 C9 C8 119.0(8) . . ?
C5A N1A C1A 116.9(16) . . ?
C5A N1A Cu1 114.2(15) . . ?
C1A N1A Cu1 128.8(12) . . ?
N1A C1A C2A 123.2(14) . . ?
N1A C1A H1A 118.4 . . ?
C2A C1A H1A 118.4 . . ?
C1A C2A C3A 120.7(13) . . ?
C1A C2A H2A 119.7 . . ?
C3A C2A H2A 119.7 . . ?
C4A C3A C2A 116.0(13) . . ?
C4A C3A C3A 121.6(16) . 2_675 ?
C2A C3A C3A 122.3(16) . 2_675 ?
C5A C4A C3A 119.3(17) . . ?
C5A C4A H4A 120.3 . . ?
C3A C4A H4A 120.3 . . ?
N1A C5A C4A 124(2) . . ?
N1A C5A H5A 118.1 . . ?
C4A C5A H5A 118.1 . . ?
C1B N1B C5B 118.3(16) . . ?
C1B N1B Cu1 124.3(13) . . ?
C5B N1B Cu1 117.3(14) . . ?
N1B C1B C2B 124.0(13) . . ?
N1B C1B H1B 118.0 . . ?
C2B C1B H1B 118.0 . . ?
C1B C2B C3B 117.2(12) . . ?
C1B C2B H2B 121.4 . . ?
C3B C2B H2B 121.4 . . ?
C4B C3B C2B 118.9(12) . . ?
C4B C3B C3B 121.2(15) . 2_675 ?
C2B C3B C3B 119.8(14) . 2_675 ?
C3B C4B C5B 118.6(16) . . ?
C3B C4B H4B 120.7 . . ?
C5B C4B H4B 120.7 . . ?
N1B C5B C4B 122(2) . . ?
N1B C5B H5B 118.9 . . ?
C4B C5B H5B 118.9 . . ?

loop_
_geom_bond_atom_site_label_1
_geom_bond_atom_site_label_2
_geom_bond_distance
_geom_bond_site_symmetry_2
_geom_bond_publ_flag
Cu1 O5 1.957(6) 4_546 ?
Cu1 O1 1.980(6) . ?
Cu1 N1 1.985(6) . ?
Cu1 N1B 2.028(15) . ?
Cu1 N1A 2.035(16) . ?
Cu1 O6 2.509(6) . ?
O1 C6 1.269(10) . ?
N1 C7 1.461(10) . ?
N1 H2N 0.9200 . ?
N1 H1N 0.9200 . ?
O2 C6 1.272(10) . ?
O5 C9 1.255(10) . ?
O5 Cu1 1.957(6) 4_556 ?
O6 C9 1.257(10) . ?
C6 C7 1.533(11) . ?
C7 C8 1.523(11) . ?
C7 H7 0.989(10) . ?
C8 C9 1.561(10) . ?
C8 H8A 0.9900 . ?
C8 H8B 0.9900 . ?
N1A C5A 1.34(2) . ?
N1A C1A 1.347(15) . ?
C1A C2A 1.352(16) . ?
C1A H1A 0.9500 . ?
C2A C3A 1.423(16) . ?
C2A H2A 0.9500 . ?
C3A C4A 1.390(17) . ?
C3A C3A 1.44(3) 2_675 ?
C4A C5A 1.388(15) . ?
C4A H4A 0.9500 . ?
C5A H5A 0.9500 . ?
N1B C1B 1.337(14) . ?
N1B C5B 1.34(2) . ?
C1B C2B 1.370(16) . ?
C1B H1B 0.9500 . ?
C2B C3B 1.421(15) . ?
C2B H2B 0.9500 . ?
C3B C4B 1.383(17) . ?
C3B C3B 1.48(3) 2_675 ?
C4B C5B 1.390(15) . ?
C4B H4B 0.9500 . ?
C5B H5B 0.9500 . ?
